data_7063391
loop_
_publ_author_name
'Pasuparthy, Sai Deepak'
'Somkuwar, Pranati'
'Kali, Venkatesan'
'Somanahalli Kalleshappa, Ashok Kumar'
'Maiti, Barnali'

_publ_section_title
;
 Synthesis of dimeric indoles from Friedel--Crafts reaction of indoles
 with ketones catalysed by a Br\/onsted acid ionic liquid and their
 interactions with BSA and DNA
;
_journal_issue 34
_journal_name_full 'New Journal of Chemistry'
_journal_page_first 14904
_journal_page_last 14923
_journal_paper_doi 10.1039/D4NJ02651A
_journal_volume 48
_journal_year 2024
_chemical_formula_moiety 'C30 H20 Br2 N2 O'
_chemical_formula_sum 'C30 H20 Br2 N2 O'
_chemical_formula_weight 584.30
_space_group_crystal_system triclinic
_space_group_IT_number 2
_space_group_name_Hall '-P 1'
_space_group_name_H-M_alt 'P -1'
_atom_sites_solution_hydrogens geom
_audit_creation_method SHELXL-2019/1
_audit_update_record
;
2024-06-03 deposited with the CCDC.	2024-08-02 downloaded from the CCDC.
;
_cell_angle_alpha 107.005(3)
_cell_angle_beta 105.112(3)
_cell_angle_gamma 97.415(3)
_cell_formula_units_Z 2
_cell_length_a 8.9565(7)
_cell_length_b 12.0727(9)
_cell_length_c 12.5432(10)
_cell_measurement_reflns_used 9845
_cell_measurement_temperature 300(2)
_cell_measurement_theta_max 24.79
_cell_measurement_theta_min 2.42
_cell_volume 1220.78(17)
_computing_cell_refinement 'Bruker APEX4/SAINT'
_computing_data_collection 'Bruker APEX4'
_computing_data_reduction 'Bruker APEX4/SAINT'
_computing_molecular_graphics 'Bruker SHELXTL'
_computing_publication_material 'Bruker SHELXTL'
_computing_structure_refinement 'SHELXL-2019/1 (Sheldrick, 2019)'
_computing_structure_solution 'SHELXL-2019/1 (Sheldrick, 2019)'
_diffrn_ambient_temperature 300(2)
_diffrn_measured_fraction_theta_full 0.997
_diffrn_measured_fraction_theta_max 0.995
_diffrn_measurement_device_type 'Bruker D8 QUEST diffractometer with photon II detector'
_diffrn_measurement_method '\f and \w scans'
_diffrn_radiation_type MoK\a
_diffrn_radiation_wavelength 0.71073
_diffrn_reflns_av_R_equivalents 0.0516
_diffrn_reflns_av_unetI/netI 0.0384
_diffrn_reflns_Laue_measured_fraction_full 0.997
_diffrn_reflns_Laue_measured_fraction_max 0.995
_diffrn_reflns_limit_h_max 11
_diffrn_reflns_limit_h_min -11
_diffrn_reflns_limit_k_max 16
_diffrn_reflns_limit_k_min -16
_diffrn_reflns_limit_l_max 16
_diffrn_reflns_limit_l_min -16
_diffrn_reflns_number 55571
_diffrn_reflns_point_group_measured_fraction_full 0.997
_diffrn_reflns_point_group_measured_fraction_max 0.995
_diffrn_reflns_theta_full 25.242
_diffrn_reflns_theta_max 28.350
_diffrn_reflns_theta_min 1.789
_diffrn_source 'i-mu-s microfocus source'
_exptl_absorpt_coefficient_mu 3.347
_exptl_absorpt_correction_T_max 0.7457
_exptl_absorpt_correction_T_min 0.5912
_exptl_absorpt_correction_type multi-scan
_exptl_absorpt_process_details 'SADABS (BRUKER)'
_exptl_crystal_colour gold
_exptl_crystal_density_diffrn 1.590
_exptl_crystal_description block
_exptl_crystal_F_000 584
_exptl_crystal_size_max 0.274
_exptl_crystal_size_mid 0.241
_exptl_crystal_size_min 0.190
_refine_diff_density_max 0.695
_refine_diff_density_min -1.084
_refine_diff_density_rms 0.083
_refine_ls_extinction_method none
_refine_ls_goodness_of_fit_ref 1.029
_refine_ls_hydrogen_treatment constr
_refine_ls_matrix_type full
_refine_ls_number_parameters 318
_refine_ls_number_reflns 6063
_refine_ls_number_restraints 0
_refine_ls_restrained_S_all 1.029
_refine_ls_R_factor_all 0.1015
_refine_ls_R_factor_gt 0.0535
_refine_ls_shift/su_max 0.000
_refine_ls_shift/su_mean 0.000
_refine_ls_structure_factor_coef Fsqd
_refine_ls_weighting_details 'w=1/[\s^2^(Fo^2^)+(0.0645P)^2^+1.2110P] where P=(Fo^2^+2Fc^2^)/3'
_refine_ls_weighting_scheme calc
_refine_ls_wR_factor_gt 0.1355
_refine_ls_wR_factor_ref 0.1577
_reflns_Friedel_coverage 0.000
_reflns_number_gt 3605
_reflns_number_total 6063
_reflns_threshold_expression 'I > 2\s(I)'
_cod_data_source_file d4nj02651a2.cif
_cod_data_source_block BIN_69_300524_0m_b
_cod_depositor_comments 'Adding full bibliography for 7063391.cif.'
_cod_database_code 7063391
_shelx_shelxl_version_number 2019/1
_shelx_space_group_comment
;
The symmetry employed for this shelxl refinement is uniquely defined
by the following loop, which should always be used as a source of
symmetry information in preference to the above space-group names.
They are only intended as comments.
;
_shelx_estimated_absorpt_t_min 0.461
_shelx_estimated_absorpt_t_max 0.569

loop_
_space_group_symop_operation_xyz
'x, y, z'
'-x, -y, -z'

loop_
_atom_site_label
_atom_site_type_symbol
_atom_site_fract_x
_atom_site_fract_y
_atom_site_fract_z
_atom_site_U_iso_or_equiv
_atom_site_adp_type
_atom_site_occupancy
_atom_site_site_symmetry_order
_atom_site_calc_flag
_atom_site_refinement_flags_posn
_atom_site_refinement_flags_adp
_atom_site_refinement_flags_occupancy
_atom_site_disorder_assembly
_atom_site_disorder_group
Br1_1 Br -0.09139(6) 0.13612(4) -0.05678(4) 0.0835(2) Uani 1 1 d . . . . .
Br2_1 Br 0.59175(11) 0.90378(5) 0.09954(7) 0.1374(4) Uani 1 1 d . . . . .
O1_1 O 0.0938(3) 0.5957(2) 0.1614(3) 0.0636(7) Uani 1 1 d . . . . .
N1_1 N 0.1285(3) 0.3962(3) 0.4613(3) 0.0503(7) Uani 1 1 d . . . . .
N2_1 N 0.5814(4) 0.4431(4) 0.1880(3) 0.0664(9) Uani 1 1 d . . . . .
C1_1 C 0.1233(4) 0.3826(3) 0.2767(3) 0.0430(7) Uani 1 1 d . . . . .
C2_1 C 0.0687(4) 0.3224(3) 0.3460(3) 0.0478(8) Uani 1 1 d . . . . .
C3_1 C -0.0265(4) 0.2091(3) 0.2975(4) 0.0583(10) Uani 1 1 d . . . . .
H3_1 H -0.060640 0.170756 0.344099 0.070 Uiso 1 1 calc R U . . .
C4_1 C -0.0688(5) 0.1549(3) 0.1776(4) 0.0633(10) Uani 1 1 d . . . . .
H4_1 H -0.130665 0.077962 0.142511 0.076 Uiso 1 1 calc R U . . .
C5_1 C -0.0200(4) 0.2143(3) 0.1087(3) 0.0556(9) Uani 1 1 d . . . . .
C6_1 C 0.0748(4) 0.3268(3) 0.1553(3) 0.0486(8) Uani 1 1 d . . . . .
H6_1 H 0.105717 0.364639 0.107189 0.058 Uiso 1 1 calc R U . . .
C7_1 C 0.2229(4) 0.4952(3) 0.3573(3) 0.0420(7) Uani 1 1 d . . . . .
C8_1 C 0.2204(4) 0.4988(3) 0.4663(3) 0.0469(8) Uani 1 1 d . . . . .
H8_1 H 0.273866 0.562402 0.535049 0.056 Uiso 1 1 calc R U . . .
C9_1 C 0.3106(4) 0.5932(3) 0.3283(3) 0.0408(7) Uani 1 1 d . . . . .
C10_1 C 0.1803(4) 0.6463(3) 0.2607(3) 0.0465(8) Uani 1 1 d . . . . .
C11_1 C 0.1855(4) 0.7650(3) 0.3405(3) 0.0504(9) Uani 1 1 d . . . . .
C12_1 C 0.3154(4) 0.7918(3) 0.4419(3) 0.0458(8) Uani 1 1 d . . . . .
C13_1 C 0.3972(4) 0.6990(3) 0.4394(3) 0.0444(8) Uani 1 1 d . . . . .
C14_1 C 0.4192(4) 0.5497(3) 0.2593(3) 0.0459(8) Uani 1 1 d . . . . .
C15_1 C 0.5004(4) 0.6140(3) 0.2037(3) 0.0503(8) Uani 1 1 d . . . . .
C16_1 C 0.6006(4) 0.5439(4) 0.1604(3) 0.0607(11) Uani 1 1 d . . . . .
C17_1 C 0.4730(4) 0.4480(4) 0.2483(3) 0.0561(9) Uani 1 1 d . . . . .
H17_1 H 0.440929 0.389718 0.277557 0.067 Uiso 1 1 calc R U . . .
C18_1 C 0.1120(5) 0.3640(4) 0.5615(4) 0.0681(11) Uani 1 1 d . . . . .
H18A_1 H 0.118228 0.434276 0.624601 0.102 Uiso 1 1 calc R U . . .
H18B_1 H 0.195664 0.326014 0.586728 0.102 Uiso 1 1 calc R U . . .
H18C_1 H 0.011336 0.310466 0.539202 0.102 Uiso 1 1 calc R U . . .
C19_1 C 0.0944(5) 0.8472(4) 0.3321(4) 0.0617(10) Uani 1 1 d . . . . .
H19_1 H 0.006802 0.831837 0.266473 0.074 Uiso 1 1 calc R U . . .
C20_1 C 0.3616(5) 0.9000(3) 0.5364(4) 0.0600(10) Uani 1 1 d . . . . .
C21_1 C 0.2656(6) 0.9824(4) 0.5239(5) 0.0752(13) Uani 1 1 d . . . . .
H21_1 H 0.289828 1.055893 0.582943 0.090 Uiso 1 1 calc R U . . .
C22_1 C 0.1381(6) 0.9554(4) 0.4262(5) 0.0785(13) Uani 1 1 d . . . . .
H22_1 H 0.076684 1.011324 0.421390 0.094 Uiso 1 1 calc R U . . .
C23_1 C 0.5290(4) 0.7160(3) 0.5313(3) 0.0549(9) Uani 1 1 d . . . . .
H23_1 H 0.585989 0.656862 0.531504 0.066 Uiso 1 1 calc R U . . .
C24_1 C 0.4976(6) 0.9132(4) 0.6294(4) 0.0699(11) Uani 1 1 d . . . . .
H24_1 H 0.533105 0.983213 0.693784 0.084 Uiso 1 1 calc R U . . .
C25_1 C 0.5782(5) 0.8247(4) 0.6263(4) 0.0660(11) Uani 1 1 d . . . . .
H25_1 H 0.668617 0.836179 0.688668 0.079 Uiso 1 1 calc R U . . .
C26_1 C 0.4972(5) 0.7225(4) 0.1861(3) 0.0618(10) Uani 1 1 d . . . . .
H26_1 H 0.431708 0.770002 0.213057 0.074 Uiso 1 1 calc R U . . .
C27_1 C 0.5949(6) 0.7568(4) 0.1274(4) 0.0819(15) Uani 1 1 d . . . . .
C28_1 C 0.6944(6) 0.6878(6) 0.0866(4) 0.0965(19) Uani 1 1 d . . . . .
H28_1 H 0.759432 0.715086 0.048383 0.116 Uiso 1 1 calc R U . . .
C29_1 C 0.6980(5) 0.5813(6) 0.1016(4) 0.0827(16) Uani 1 1 d . . . . .
H29_1 H 0.763663 0.534606 0.073511 0.099 Uiso 1 1 calc R U . . .
C30_1 C 0.6674(6) 0.3483(5) 0.1648(5) 0.0989(19) Uani 1 1 d . . . . .
H30A_1 H 0.616278 0.280547 0.177572 0.148 Uiso 1 1 calc R U . . .
H30B_1 H 0.774591 0.375690 0.216731 0.148 Uiso 1 1 calc R U . . .
H30C_1 H 0.667692 0.326278 0.084880 0.148 Uiso 1 1 calc R U . . .

loop_
_atom_site_aniso_label
_atom_site_aniso_U_11
_atom_site_aniso_U_22
_atom_site_aniso_U_33
_atom_site_aniso_U_23
_atom_site_aniso_U_13
_atom_site_aniso_U_12
Br1_1 0.0895(4) 0.0714(3) 0.0699(3) 0.0049(2) 0.0237(3) -0.0010(2)
Br2_1 0.2022(8) 0.0786(4) 0.1319(6) 0.0224(4) 0.1031(6) -0.0398(4)
O1_1 0.0586(16) 0.0683(17) 0.0631(18) 0.0296(14) 0.0094(14) 0.0148(13)
N1_1 0.0447(16) 0.0634(18) 0.0564(18) 0.0345(15) 0.0212(14) 0.0145(14)
N2_1 0.0491(18) 0.094(3) 0.058(2) 0.0164(19) 0.0206(16) 0.0378(18)
C1_1 0.0407(17) 0.0462(17) 0.055(2) 0.0261(16) 0.0221(15) 0.0160(14)
C2_1 0.0381(17) 0.054(2) 0.064(2) 0.0315(18) 0.0214(16) 0.0164(15)
C3_1 0.050(2) 0.057(2) 0.082(3) 0.040(2) 0.024(2) 0.0115(17)
C4_1 0.055(2) 0.046(2) 0.087(3) 0.024(2) 0.021(2) 0.0050(17)
C5_1 0.054(2) 0.049(2) 0.064(2) 0.0162(18) 0.0218(18) 0.0123(17)
C6_1 0.0478(19) 0.0456(18) 0.060(2) 0.0208(16) 0.0252(17) 0.0135(15)
C7_1 0.0375(16) 0.0466(17) 0.0520(19) 0.0227(15) 0.0208(15) 0.0163(14)
C8_1 0.0398(18) 0.055(2) 0.054(2) 0.0241(16) 0.0191(15) 0.0147(15)
C9_1 0.0375(16) 0.0454(17) 0.0490(18) 0.0212(15) 0.0214(14) 0.0130(13)
C10_1 0.0413(18) 0.0531(19) 0.057(2) 0.0279(17) 0.0240(17) 0.0107(15)
C11_1 0.050(2) 0.058(2) 0.065(2) 0.0344(18) 0.0333(18) 0.0202(17)
C12_1 0.0465(19) 0.0475(18) 0.056(2) 0.0238(16) 0.0284(17) 0.0148(15)
C13_1 0.0456(19) 0.0459(18) 0.0518(19) 0.0207(15) 0.0259(16) 0.0132(15)
C14_1 0.0365(17) 0.056(2) 0.0481(19) 0.0164(16) 0.0176(15) 0.0128(15)
C15_1 0.0326(16) 0.069(2) 0.0411(18) 0.0110(16) 0.0131(14) 0.0004(15)
C16_1 0.0340(18) 0.095(3) 0.0422(19) 0.008(2) 0.0140(15) 0.0094(19)
C17_1 0.045(2) 0.071(2) 0.057(2) 0.0213(19) 0.0180(17) 0.0244(18)
C18_1 0.064(3) 0.095(3) 0.068(3) 0.052(2) 0.030(2) 0.018(2)
C19_1 0.065(2) 0.071(3) 0.078(3) 0.046(2) 0.038(2) 0.034(2)
C20_1 0.069(3) 0.052(2) 0.069(3) 0.0199(19) 0.036(2) 0.0181(19)
C21_1 0.097(4) 0.054(2) 0.088(3) 0.022(2) 0.046(3) 0.031(2)
C22_1 0.096(4) 0.069(3) 0.102(4) 0.042(3) 0.052(3) 0.048(3)
C23_1 0.046(2) 0.059(2) 0.062(2) 0.0195(18) 0.0203(18) 0.0149(17)
C24_1 0.079(3) 0.055(2) 0.065(3) 0.0059(19) 0.026(2) 0.007(2)
C25_1 0.060(2) 0.065(3) 0.061(2) 0.013(2) 0.014(2) 0.005(2)
C26_1 0.063(2) 0.060(2) 0.054(2) 0.0081(18) 0.0288(19) -0.0107(18)
C27_1 0.080(3) 0.083(3) 0.063(3) 0.003(2) 0.038(2) -0.029(2)
C28_1 0.066(3) 0.131(5) 0.063(3) 0.000(3) 0.037(2) -0.038(3)
C29_1 0.044(2) 0.127(5) 0.055(3) 0.000(3) 0.0245(19) 0.000(3)
C30_1 0.074(3) 0.131(5) 0.086(3) 0.009(3) 0.027(3) 0.064(3)

loop_
_atom_type_symbol
_atom_type_description
_atom_type_scat_dispersion_real
_atom_type_scat_dispersion_imag
_atom_type_scat_source
C C 0.0033 0.0016 'International Tables Vol C Tables 4.2.6.8 and 6.1.1.4'
H H 0.0000 0.0000 'International Tables Vol C Tables 4.2.6.8 and 6.1.1.4'
Br Br -0.2901 2.4595 'International Tables Vol C Tables 4.2.6.8 and 6.1.1.4'
N N 0.0061 0.0033 'International Tables Vol C Tables 4.2.6.8 and 6.1.1.4'
O O 0.0106 0.0060 'International Tables Vol C Tables 4.2.6.8 and 6.1.1.4'

loop_
_geom_angle_atom_site_label_1
_geom_angle_atom_site_label_2
_geom_angle_atom_site_label_3
_geom_angle
_geom_angle_site_symmetry_1
_geom_angle_site_symmetry_3
_geom_angle_publ_flag
C8_1 N1_1 C2_1 108.4(3) . . ?
C8_1 N1_1 C18_1 126.1(3) . . ?
C2_1 N1_1 C18_1 125.2(3) . . ?
C16_1 N2_1 C17_1 108.4(3) . . ?
C16_1 N2_1 C30_1 126.5(4) . . ?
C17_1 N2_1 C30_1 124.9(4) . . ?
C6_1 C1_1 C2_1 118.8(3) . . ?
C6_1 C1_1 C7_1 134.8(3) . . ?
C2_1 C1_1 C7_1 106.4(3) . . ?
N1_1 C2_1 C3_1 129.9(3) . . ?
N1_1 C2_1 C1_1 107.9(3) . . ?
C3_1 C2_1 C1_1 122.2(4) . . ?
C4_1 C3_1 C2_1 117.6(4) . . ?
C4_1 C3_1 H3_1 121.2 . . ?
C2_1 C3_1 H3_1 121.2 . . ?
C3_1 C4_1 C5_1 120.6(4) . . ?
C3_1 C4_1 H4_1 119.7 . . ?
C5_1 C4_1 H4_1 119.7 . . ?
C6_1 C5_1 C4_1 122.7(4) . . ?
C6_1 C5_1 Br1_1 119.3(3) . . ?
C4_1 C5_1 Br1_1 118.0(3) . . ?
C5_1 C6_1 C1_1 118.0(3) . . ?
C5_1 C6_1 H6_1 121.0 . . ?
C1_1 C6_1 H6_1 121.0 . . ?
C8_1 C7_1 C1_1 106.4(3) . . ?
C8_1 C7_1 C9_1 125.9(3) . . ?
C1_1 C7_1 C9_1 127.7(3) . . ?
C7_1 C8_1 N1_1 111.0(3) . . ?
C7_1 C8_1 H8_1 124.5 . . ?
N1_1 C8_1 H8_1 124.5 . . ?
C14_1 C9_1 C7_1 112.4(3) . . ?
C14_1 C9_1 C13_1 112.3(3) . . ?
C7_1 C9_1 C13_1 110.5(3) . . ?
C14_1 C9_1 C10_1 112.6(3) . . ?
C7_1 C9_1 C10_1 106.7(2) . . ?
C13_1 C9_1 C10_1 101.8(3) . . ?
O1_1 C10_1 C11_1 127.9(3) . . ?
O1_1 C10_1 C9_1 124.4(3) . . ?
C11_1 C10_1 C9_1 107.8(3) . . ?
C19_1 C11_1 C12_1 119.0(4) . . ?
C19_1 C11_1 C10_1 133.4(4) . . ?
C12_1 C11_1 C10_1 107.6(3) . . ?
C11_1 C12_1 C20_1 124.0(3) . . ?
C11_1 C12_1 C13_1 113.0(3) . . ?
C20_1 C12_1 C13_1 123.0(3) . . ?
C23_1 C13_1 C12_1 118.6(3) . . ?
C23_1 C13_1 C9_1 132.3(3) . . ?
C12_1 C13_1 C9_1 109.2(3) . . ?
C17_1 C14_1 C15_1 106.3(3) . . ?
C17_1 C14_1 C9_1 126.9(3) . . ?
C15_1 C14_1 C9_1 126.5(3) . . ?
C26_1 C15_1 C16_1 119.5(4) . . ?
C26_1 C15_1 C14_1 133.9(3) . . ?
C16_1 C15_1 C14_1 106.6(4) . . ?
N2_1 C16_1 C29_1 130.4(4) . . ?
N2_1 C16_1 C15_1 108.0(3) . . ?
C29_1 C16_1 C15_1 121.6(5) . . ?
C14_1 C17_1 N2_1 110.6(4) . . ?
C14_1 C17_1 H17_1 124.7 . . ?
N2_1 C17_1 H17_1 124.7 . . ?
N1_1 C18_1 H18A_1 109.5 . . ?
N1_1 C18_1 H18B_1 109.5 . . ?
H18A_1 C18_1 H18B_1 109.5 . . ?
N1_1 C18_1 H18C_1 109.5 . . ?
H18A_1 C18_1 H18C_1 109.5 . . ?
H18B_1 C18_1 H18C_1 109.5 . . ?
C11_1 C19_1 C22_1 117.8(4) . . ?
C11_1 C19_1 H19_1 121.1 . . ?
C22_1 C19_1 H19_1 121.1 . . ?
C24_1 C20_1 C12_1 116.4(3) . . ?
C24_1 C20_1 C21_1 128.4(4) . . ?
C12_1 C20_1 C21_1 115.2(4) . . ?
C22_1 C21_1 C20_1 120.7(4) . . ?
C22_1 C21_1 H21_1 119.7 . . ?
C20_1 C21_1 H21_1 119.7 . . ?
C21_1 C22_1 C19_1 123.4(4) . . ?
C21_1 C22_1 H22_1 118.3 . . ?
C19_1 C22_1 H22_1 118.3 . . ?
C13_1 C23_1 C25_1 119.2(4) . . ?
C13_1 C23_1 H23_1 120.4 . . ?
C25_1 C23_1 H23_1 120.4 . . ?
C25_1 C24_1 C20_1 120.7(4) . . ?
C25_1 C24_1 H24_1 119.6 . . ?
C20_1 C24_1 H24_1 119.7 . . ?
C24_1 C25_1 C23_1 122.2(4) . . ?
C24_1 C25_1 H25_1 118.9 . . ?
C23_1 C25_1 H25_1 118.9 . . ?
C27_1 C26_1 C15_1 117.5(4) . . ?
C27_1 C26_1 H26_1 121.2 . . ?
C15_1 C26_1 H26_1 121.2 . . ?
C26_1 C27_1 C28_1 122.5(5) . . ?
C26_1 C27_1 Br2_1 118.8(4) . . ?
C28_1 C27_1 Br2_1 118.7(4) . . ?
C29_1 C28_1 C27_1 120.9(4) . . ?
C29_1 C28_1 H28_1 119.5 . . ?
C27_1 C28_1 H28_1 119.5 . . ?
C28_1 C29_1 C16_1 118.0(5) . . ?
C28_1 C29_1 H29_1 121.0 . . ?
C16_1 C29_1 H29_1 121.0 . . ?
N2_1 C30_1 H30A_1 109.5 . . ?
N2_1 C30_1 H30B_1 109.5 . . ?
H30A_1 C30_1 H30B_1 109.5 . . ?
N2_1 C30_1 H30C_1 109.5 . . ?
H30A_1 C30_1 H30C_1 109.5 . . ?
H30B_1 C30_1 H30C_1 109.5 . . ?

loop_
_geom_bond_atom_site_label_1
_geom_bond_atom_site_label_2
_geom_bond_distance
_geom_bond_site_symmetry_2
_geom_bond_publ_flag
Br1_1 C5_1 1.901(4) . ?
Br2_1 C27_1 1.908(5) . ?
O1_1 C10_1 1.206(4) . ?
N1_1 C8_1 1.371(4) . ?
N1_1 C2_1 1.375(5) . ?
N1_1 C18_1 1.455(4) . ?
N2_1 C16_1 1.362(6) . ?
N2_1 C17_1 1.375(5) . ?
N2_1 C30_1 1.462(5) . ?
C1_1 C6_1 1.393(5) . ?
C1_1 C2_1 1.422(5) . ?
C1_1 C7_1 1.441(5) . ?
C2_1 C3_1 1.383(5) . ?
C3_1 C4_1 1.376(6) . ?
C3_1 H3_1 0.9300 . ?
C4_1 C5_1 1.389(6) . ?
C4_1 H4_1 0.9300 . ?
C5_1 C6_1 1.374(5) . ?
C6_1 H6_1 0.9300 . ?
C7_1 C8_1 1.362(5) . ?
C7_1 C9_1 1.520(4) . ?
C8_1 H8_1 0.9300 . ?
C9_1 C14_1 1.509(4) . ?
C9_1 C13_1 1.522(5) . ?
C9_1 C10_1 1.576(5) . ?
C10_1 C11_1 1.476(5) . ?
C11_1 C19_1 1.374(5) . ?
C11_1 C12_1 1.402(5) . ?
C12_1 C20_1 1.408(5) . ?
C12_1 C13_1 1.413(5) . ?
C13_1 C23_1 1.361(5) . ?
C14_1 C17_1 1.359(5) . ?
C14_1 C15_1 1.434(5) . ?
C15_1 C26_1 1.392(6) . ?
C15_1 C16_1 1.414(5) . ?
C16_1 C29_1 1.391(6) . ?
C17_1 H17_1 0.9300 . ?
C18_1 H18A_1 0.9600 . ?
C18_1 H18B_1 0.9600 . ?
C18_1 H18C_1 0.9600 . ?
C19_1 C22_1 1.405(7) . ?
C19_1 H19_1 0.9300 . ?
C20_1 C24_1 1.403(6) . ?
C20_1 C21_1 1.413(6) . ?
C21_1 C22_1 1.361(7) . ?
C21_1 H21_1 0.9300 . ?
C22_1 H22_1 0.9300 . ?
C23_1 C25_1 1.414(5) . ?
C23_1 H23_1 0.9300 . ?
C24_1 C25_1 1.361(6) . ?
C24_1 H24_1 0.9300 . ?
C25_1 H25_1 0.9300 . ?
C26_1 C27_1 1.379(5) . ?
C26_1 H26_1 0.9300 . ?
C27_1 C28_1 1.389(8) . ?
C28_1 C29_1 1.357(8) . ?
C28_1 H28_1 0.9300 . ?
C29_1 H29_1 0.9300 . ?
C30_1 H30A_1 0.9600 . ?
C30_1 H30B_1 0.9600 . ?
C30_1 H30C_1 0.9600 . ?

loop_
_geom_hbond_atom_site_label_D
_geom_hbond_atom_site_label_H
_geom_hbond_atom_site_label_A
_geom_hbond_distance_DH
_geom_hbond_distance_HA
_geom_hbond_distance_DA
_geom_hbond_angle_DHA
_geom_hbond_site_symmetry_A
_geom_hbond_publ_flag
C4_1 H4_1 Br2_1 0.93 2.86 3.705(4) 152.0 1_445 yes

loop_
_geom_torsion_atom_site_label_1
_geom_torsion_atom_site_label_2
_geom_torsion_atom_site_label_3
_geom_torsion_atom_site_label_4
_geom_torsion
_geom_torsion_site_symmetry_1
_geom_torsion_site_symmetry_2
_geom_torsion_site_symmetry_3
_geom_torsion_site_symmetry_4
_geom_torsion_publ_flag
C8_1 N1_1 C2_1 C3_1 178.4(3) . . . . ?
C18_1 N1_1 C2_1 C3_1 5.2(6) . . . . ?
C8_1 N1_1 C2_1 C1_1 -1.1(4) . . . . ?
C18_1 N1_1 C2_1 C1_1 -174.3(3) . . . . ?
C6_1 C1_1 C2_1 N1_1 -178.3(3) . . . . ?
C7_1 C1_1 C2_1 N1_1 1.6(4) . . . . ?
C6_1 C1_1 C2_1 C3_1 2.2(5) . . . . ?
C7_1 C1_1 C2_1 C3_1 -177.9(3) . . . . ?
N1_1 C2_1 C3_1 C4_1 -179.8(3) . . . . ?
C1_1 C2_1 C3_1 C4_1 -0.4(5) . . . . ?
C2_1 C3_1 C4_1 C5_1 -1.5(6) . . . . ?
C3_1 C4_1 C5_1 C6_1 1.7(6) . . . . ?
C3_1 C4_1 C5_1 Br1_1 -177.2(3) . . . . ?
C4_1 C5_1 C6_1 C1_1 0.1(5) . . . . ?
Br1_1 C5_1 C6_1 C1_1 179.0(2) . . . . ?
C2_1 C1_1 C6_1 C5_1 -2.0(5) . . . . ?
C7_1 C1_1 C6_1 C5_1 178.1(3) . . . . ?
C6_1 C1_1 C7_1 C8_1 178.4(4) . . . . ?
C2_1 C1_1 C7_1 C8_1 -1.5(3) . . . . ?
C6_1 C1_1 C7_1 C9_1 0.0(6) . . . . ?
C2_1 C1_1 C7_1 C9_1 -179.9(3) . . . . ?
C1_1 C7_1 C8_1 N1_1 0.9(4) . . . . ?
C9_1 C7_1 C8_1 N1_1 179.3(3) . . . . ?
C2_1 N1_1 C8_1 C7_1 0.1(4) . . . . ?
C18_1 N1_1 C8_1 C7_1 173.2(3) . . . . ?
C8_1 C7_1 C9_1 C14_1 126.1(3) . . . . ?
C1_1 C7_1 C9_1 C14_1 -55.8(4) . . . . ?
C8_1 C7_1 C9_1 C13_1 -0.2(4) . . . . ?
C1_1 C7_1 C9_1 C13_1 177.9(3) . . . . ?
C8_1 C7_1 C9_1 C10_1 -110.0(4) . . . . ?
C1_1 C7_1 C9_1 C10_1 68.1(4) . . . . ?
C14_1 C9_1 C10_1 O1_1 51.7(4) . . . . ?
C7_1 C9_1 C10_1 O1_1 -72.0(4) . . . . ?
C13_1 C9_1 C10_1 O1_1 172.2(3) . . . . ?
C14_1 C9_1 C10_1 C11_1 -128.4(3) . . . . ?
C7_1 C9_1 C10_1 C11_1 107.8(3) . . . . ?
C13_1 C9_1 C10_1 C11_1 -8.0(3) . . . . ?
O1_1 C10_1 C11_1 C19_1 4.9(6) . . . . ?
C9_1 C10_1 C11_1 C19_1 -174.9(4) . . . . ?
O1_1 C10_1 C11_1 C12_1 -173.9(3) . . . . ?
C9_1 C10_1 C11_1 C12_1 6.2(3) . . . . ?
C19_1 C11_1 C12_1 C20_1 -1.4(5) . . . . ?
C10_1 C11_1 C12_1 C20_1 177.7(3) . . . . ?
C19_1 C11_1 C12_1 C13_1 179.2(3) . . . . ?
C10_1 C11_1 C12_1 C13_1 -1.7(4) . . . . ?
C11_1 C12_1 C13_1 C23_1 177.7(3) . . . . ?
C20_1 C12_1 C13_1 C23_1 -1.7(5) . . . . ?
C11_1 C12_1 C13_1 C9_1 -3.7(4) . . . . ?
C20_1 C12_1 C13_1 C9_1 176.9(3) . . . . ?
C14_1 C9_1 C13_1 C23_1 -54.1(5) . . . . ?
C7_1 C9_1 C13_1 C23_1 72.3(4) . . . . ?
C10_1 C9_1 C13_1 C23_1 -174.7(4) . . . . ?
C14_1 C9_1 C13_1 C12_1 127.7(3) . . . . ?
C7_1 C9_1 C13_1 C12_1 -106.0(3) . . . . ?
C10_1 C9_1 C13_1 C12_1 7.0(3) . . . . ?
C7_1 C9_1 C14_1 C17_1 -17.5(5) . . . . ?
C13_1 C9_1 C14_1 C17_1 107.8(4) . . . . ?
C10_1 C9_1 C14_1 C17_1 -138.0(4) . . . . ?
C7_1 C9_1 C14_1 C15_1 170.2(3) . . . . ?
C13_1 C9_1 C14_1 C15_1 -64.5(4) . . . . ?
C10_1 C9_1 C14_1 C15_1 49.7(4) . . . . ?
C17_1 C14_1 C15_1 C26_1 -179.9(4) . . . . ?
C9_1 C14_1 C15_1 C26_1 -6.3(6) . . . . ?
C17_1 C14_1 C15_1 C16_1 0.4(4) . . . . ?
C9_1 C14_1 C15_1 C16_1 174.0(3) . . . . ?
C17_1 N2_1 C16_1 C29_1 179.0(4) . . . . ?
C30_1 N2_1 C16_1 C29_1 2.5(7) . . . . ?
C17_1 N2_1 C16_1 C15_1 -0.5(4) . . . . ?
C30_1 N2_1 C16_1 C15_1 -177.0(4) . . . . ?
C26_1 C15_1 C16_1 N2_1 -179.7(3) . . . . ?
C14_1 C15_1 C16_1 N2_1 0.0(4) . . . . ?
C26_1 C15_1 C16_1 C29_1 0.8(5) . . . . ?
C14_1 C15_1 C16_1 C29_1 -179.5(3) . . . . ?
C15_1 C14_1 C17_1 N2_1 -0.8(4) . . . . ?
C9_1 C14_1 C17_1 N2_1 -174.3(3) . . . . ?
C16_1 N2_1 C17_1 C14_1 0.8(4) . . . . ?
C30_1 N2_1 C17_1 C14_1 177.4(4) . . . . ?
C12_1 C11_1 C19_1 C22_1 0.7(5) . . . . ?
C10_1 C11_1 C19_1 C22_1 -178.0(4) . . . . ?
C11_1 C12_1 C20_1 C24_1 -178.0(3) . . . . ?
C13_1 C12_1 C20_1 C24_1 1.3(5) . . . . ?
C11_1 C12_1 C20_1 C21_1 0.8(5) . . . . ?
C13_1 C12_1 C20_1 C21_1 -179.9(3) . . . . ?
C24_1 C20_1 C21_1 C22_1 179.0(4) . . . . ?
C12_1 C20_1 C21_1 C22_1 0.3(6) . . . . ?
C20_1 C21_1 C22_1 C19_1 -0.9(7) . . . . ?
C11_1 C19_1 C22_1 C21_1 0.3(7) . . . . ?
C12_1 C13_1 C23_1 C25_1 0.8(5) . . . . ?
C9_1 C13_1 C23_1 C25_1 -177.3(3) . . . . ?
C12_1 C20_1 C24_1 C25_1 -0.1(6) . . . . ?
C21_1 C20_1 C24_1 C25_1 -178.8(4) . . . . ?
C20_1 C24_1 C25_1 C23_1 -0.7(7) . . . . ?
C13_1 C23_1 C25_1 C24_1 0.3(6) . . . . ?
C16_1 C15_1 C26_1 C27_1 -0.6(5) . . . . ?
C14_1 C15_1 C26_1 C27_1 179.8(4) . . . . ?
C15_1 C26_1 C27_1 C28_1 -0.2(6) . . . . ?
C15_1 C26_1 C27_1 Br2_1 179.1(3) . . . . ?
C26_1 C27_1 C28_1 C29_1 1.0(7) . . . . ?
Br2_1 C27_1 C28_1 C29_1 -178.4(4) . . . . ?
C27_1 C28_1 C29_1 C16_1 -0.8(7) . . . . ?
N2_1 C16_1 C29_1 C28_1 -179.5(4) . . . . ?
C15_1 C16_1 C29_1 C28_1 -0.1(6) . . . . ?
